data_7049170
loop_
_publ_author_name
'Zhang, Ling'
'Chen, Peng'
'Li, Hong-Feng'
'Tian, Yong-Mei'
'Yan, Peng-Fei'
'Sun, Wen-Bin'

_publ_section_title
;
 From zero-dimensional to one-dimensional chain N-oxide bridged compounds
 with enhanced single-molecule magnetic performance.
;
_journal_issue 13
_journal_name_full 'Dalton transactions (Cambridge, England : 2003)'
_journal_page_first 4324
_journal_page_last 4332
_journal_paper_doi 10.1039/c9dt00210c
_journal_volume 48
_journal_year 2019
_chemical_formula_sum 'C70 H46 Dy2 F18 N2 O14'
_chemical_formula_weight 1806.09
_space_group_crystal_system monoclinic
_space_group_IT_number 14
_space_group_name_Hall '-P 2yn'
_space_group_name_H-M_alt 'P 1 21/n 1'
_symmetry_space_group_name_Hall '-P 2yn'
_symmetry_space_group_name_H-M 'P 1 21/n 1'
_atom_sites_solution_hydrogens geom
_audit_creation_method SHELXL-2014/7
_audit_update_record
;
2019-02-19 deposited with the CCDC.    2019-02-25 downloaded from the CCDC.
;
_cell_angle_alpha 90
_cell_angle_beta 101.175(4)
_cell_angle_gamma 90
_cell_formula_units_Z 2
_cell_length_a 14.9410(6)
_cell_length_b 14.3461(12)
_cell_length_c 17.1220(8)
_cell_measurement_reflns_used 8740
_cell_measurement_temperature 293(2)
_cell_measurement_theta_max 29.6503
_cell_measurement_theta_min 3.0818
_cell_volume 3600.4(4)
_computing_molecular_graphics 'Olex2 (Dolomanov et al., 2009)'
_computing_publication_material 'Olex2 (Dolomanov et al., 2009)'
_computing_structure_refinement 'SHELXL-2014/7 (Sheldrick, 2014)'
_computing_structure_solution 'SIR2004 (Burla et al., 2007)'
_diffrn_ambient_temperature 293(2)
_diffrn_measured_fraction_theta_full 0.998
_diffrn_measured_fraction_theta_max 0.918
_diffrn_measurement_device_type 'Xcalibur, Eos'
_diffrn_radiation_type MoK\a
_diffrn_radiation_wavelength 0.71073
_diffrn_reflns_av_R_equivalents 0.0277
_diffrn_reflns_av_unetI/netI 0.0298
_diffrn_reflns_Laue_measured_fraction_full 0.998
_diffrn_reflns_Laue_measured_fraction_max 0.918
_diffrn_reflns_limit_h_max 19
_diffrn_reflns_limit_h_min -19
_diffrn_reflns_limit_k_max 19
_diffrn_reflns_limit_k_min -19
_diffrn_reflns_limit_l_max 23
_diffrn_reflns_limit_l_min -22
_diffrn_reflns_number 33723
_diffrn_reflns_point_group_measured_fraction_full 0.998
_diffrn_reflns_point_group_measured_fraction_max 0.918
_diffrn_reflns_theta_full 26.000
_diffrn_reflns_theta_max 29.716
_diffrn_reflns_theta_min 3.088
_exptl_absorpt_coefficient_mu 2.169
_exptl_absorpt_correction_T_max 1.00000
_exptl_absorpt_correction_T_min 0.61547
_exptl_absorpt_correction_type multi-scan
_exptl_crystal_colour 'clear whiteish white'
_exptl_crystal_density_diffrn 1.666
_exptl_crystal_description block
_exptl_crystal_F_000 1772
_exptl_crystal_size_max 0.5
_exptl_crystal_size_mid 0.5
_exptl_crystal_size_min 0.2
_refine_diff_density_max 1.859
_refine_diff_density_min -0.835
_refine_diff_density_rms 0.080
_refine_ls_extinction_method none
_refine_ls_goodness_of_fit_ref 1.118
_refine_ls_hydrogen_treatment constr
_refine_ls_matrix_type full
_refine_ls_number_parameters 478
_refine_ls_number_reflns 9389
_refine_ls_number_restraints 0
_refine_ls_restrained_S_all 1.118
_refine_ls_R_factor_all 0.0753
_refine_ls_R_factor_gt 0.0425
_refine_ls_shift/su_max 0.002
_refine_ls_shift/su_mean 0.000
_refine_ls_structure_factor_coef Fsqd
_refine_ls_weighting_details 'w=1/[\s^2^(Fo^2^)+(0.0190P)^2^+6.1860P] where P=(Fo^2^+2Fc^2^)/3'
_refine_ls_weighting_scheme calc
_refine_ls_wR_factor_gt 0.0745
_refine_ls_wR_factor_ref 0.0892
_reflns_Friedel_coverage 0.000
_reflns_number_gt 6642
_reflns_number_total 9389
_reflns_threshold_expression 'I > 2\s(I)'
_cod_data_source_file c9dt00210c2.cif
_cod_data_source_block 1Dy
_cod_depositor_comments 'Adding full bibliography for 7049170--7049173.cif.'
_cod_database_code 7049170
_shelx_shelxl_version_number 2014/7
_shelx_space_group_comment
;
The symmetry employed for this shelxl refinement is uniquely defined
by the following loop, which should always be used as a source of
symmetry information in preference to the above space-group names.
They are only intended as comments.
;

loop_
_space_group_symop_operation_xyz
'x, y, z'
'-x+1/2, y+1/2, -z+1/2'
'-x, -y, -z'
'x-1/2, -y-1/2, z-1/2'

loop_
_atom_site_label
_atom_site_type_symbol
_atom_site_fract_x
_atom_site_fract_y
_atom_site_fract_z
_atom_site_U_iso_or_equiv
_atom_site_adp_type
_atom_site_occupancy
_atom_site_site_symmetry_order
_atom_site_calc_flag
_atom_site_refinement_flags_posn
_atom_site_refinement_flags_adp
Dy01 Dy 0.54592(2) 0.52005(2) 0.39593(2) 0.04966(7) Uani 1 1 d . .
O7 O 0.58097(16) 0.4978(2) 0.53681(16) 0.0521(7) Uani 1 1 d . .
O1 O 0.67190(17) 0.4191(2) 0.41026(17) 0.0533(7) Uani 1 1 d . .
O6 O 0.5011(2) 0.6738(2) 0.4137(2) 0.0749(9) Uani 1 1 d . .
O5 O 0.67483(19) 0.6126(2) 0.4288(2) 0.0652(8) Uani 1 1 d . .
N1 N 0.6675(2) 0.4981(3) 0.5780(2) 0.0559(10) Uani 1 1 d . .
O4 O 0.4221(2) 0.5470(3) 0.29196(18) 0.0759(10) Uani 1 1 d . .
O3 O 0.6005(2) 0.5309(3) 0.27912(19) 0.0733(9) Uani 1 1 d . .
O2 O 0.49237(19) 0.3710(2) 0.3645(2) 0.0699(9) Uani 1 1 d . .
C4 C 0.6872(3) 0.3503(3) 0.3698(2) 0.0487(9) Uani 1 1 d . .
F1 F 0.4139(3) 0.2014(3) 0.3665(3) 0.161(2) Uani 1 1 d . .
F2 F 0.4933(3) 0.1487(3) 0.2859(3) 0.163(2) Uani 1 1 d . .
C5 C 0.7827(3) 0.3364(3) 0.3590(3) 0.0519(10) Uani 1 1 d . .
C31 C 0.7121(3) 0.4176(4) 0.5884(3) 0.0750(15) Uani 1 1 d . .
H31 H 0.6840 0.3624 0.5685 0.090 Uiso 1 1 calc R U
C14 C 0.5731(3) 0.5460(3) 0.2068(3) 0.0621(12) Uani 1 1 d . .
F3 F 0.3977(3) 0.2528(4) 0.2517(3) 0.160(2) Uani 1 1 d . .
C25 C 0.7928(3) 0.7173(3) 0.4237(3) 0.0593(11) Uani 1 1 d . .
C23 C 0.6329(4) 0.7676(3) 0.4316(3) 0.0764(15) Uani 1 1 d . .
H23 H 0.6533 0.8288 0.4388 0.092 Uiso 1 1 calc R U
C30 C 0.8308(4) 0.8047(4) 0.4335(3) 0.0760(14) Uani 1 1 d . .
H30 H 0.7969 0.8543 0.4473 0.091 Uiso 1 1 calc R U
C22 C 0.5413(4) 0.7499(4) 0.4235(3) 0.0730(14) Uani 1 1 d . .
C15 C 0.6440(3) 0.5505(3) 0.1576(3) 0.0676(13) Uani 1 1 d . .
C12 C 0.4150(3) 0.5599(4) 0.2187(3) 0.0721(14) Uani 1 1 d . .
C3 C 0.6184(3) 0.2872(3) 0.3363(3) 0.0671(13) Uani 1 1 d . .
H3 H 0.6345 0.2344 0.3107 0.081 Uiso 1 1 calc R U
C24 C 0.6962(3) 0.6968(3) 0.4294(2) 0.0564(10) Uani 1 1 d . .
C10 C 0.8524(3) 0.3776(4) 0.4116(3) 0.0782(15) Uani 1 1 d . .
H10 H 0.8398 0.4120 0.4542 0.094 Uiso 1 1 calc R U
C35 C 0.7037(3) 0.5782(4) 0.6068(3) 0.0748(14) Uani 1 1 d . .
H35 H 0.6699 0.6330 0.5991 0.090 Uiso 1 1 calc R U
C2 C 0.5290(3) 0.3006(3) 0.3400(3) 0.0658(12) Uani 1 1 d . .
C13 C 0.4806(3) 0.5598(4) 0.1740(3) 0.0773(15) Uani 1 1 d . .
H13 H 0.4636 0.5693 0.1194 0.093 Uiso 1 1 calc R U
C34 C 0.7927(4) 0.5787(6) 0.6487(4) 0.105(2) Uani 1 1 d . .
H34 H 0.8194 0.6343 0.6693 0.126 Uiso 1 1 calc R U
C20 C 0.7307(4) 0.5210(4) 0.1894(3) 0.0741(13) Uani 1 1 d . .
H20 H 0.7436 0.4986 0.2414 0.089 Uiso 1 1 calc R U
C26 C 0.8439(3) 0.6464(4) 0.4031(4) 0.0905(18) Uani 1 1 d . .
H26 H 0.8191 0.5868 0.3959 0.109 Uiso 1 1 calc R U
F9 F 0.4132(4) 0.8188(3) 0.4585(4) 0.194(3) Uani 1 1 d . .
C6 C 0.8027(3) 0.2869(3) 0.2957(3) 0.0699(13) Uani 1 1 d . .
H6 H 0.7560 0.2583 0.2599 0.084 Uiso 1 1 calc R U
C1 C 0.4598(4) 0.2233(5) 0.3112(5) 0.104(2) Uani 1 1 d . .
C32 C 0.8019(4) 0.4180(6) 0.6299(4) 0.098(2) Uani 1 1 d . .
H32 H 0.8351 0.3628 0.6371 0.118 Uiso 1 1 calc R U
F8 F 0.5141(4) 0.9099(4) 0.4472(5) 0.220(3) Uani 1 1 d . .
C8 C 0.9598(4) 0.3193(5) 0.3375(5) 0.102(2) Uani 1 1 d . .
H8 H 1.0196 0.3135 0.3302 0.123 Uiso 1 1 calc R U
F6 F 0.2621(4) 0.5183(8) 0.1868(5) 0.256(5) Uani 1 1 d . .
C19 C 0.8000(4) 0.5239(4) 0.1454(4) 0.0909(18) Uani 1 1 d . .
H19 H 0.8583 0.5033 0.1678 0.109 Uiso 1 1 calc R U
C16 C 0.6278(4) 0.5846(4) 0.0799(3) 0.0918(18) Uani 1 1 d . .
H16 H 0.5698 0.6055 0.0567 0.110 Uiso 1 1 calc R U
C29 C 0.9191(4) 0.8193(5) 0.4229(4) 0.101(2) Uani 1 1 d . .
H29 H 0.9444 0.8787 0.4298 0.121 Uiso 1 1 calc R U
F4 F 0.2853(5) 0.6498(7) 0.2113(4) 0.236(4) Uani 1 1 d . .
C33 C 0.8407(4) 0.4986(7) 0.6597(4) 0.115(3) Uani 1 1 d . .
H33 H 0.9005 0.4989 0.6878 0.138 Uiso 1 1 calc R U
C27 C 0.9315(4) 0.6614(6) 0.3928(5) 0.130(3) Uani 1 1 d . .
H27 H 0.9656 0.6121 0.3790 0.156 Uiso 1 1 calc R U
C7 C 0.8912(4) 0.2796(4) 0.2852(4) 0.0885(17) Uani 1 1 d . .
H7 H 0.9040 0.2469 0.2417 0.106 Uiso 1 1 calc R U
C21 C 0.4754(6) 0.8321(5) 0.4192(6) 0.116(3) Uani 1 1 d . .
C28 C 0.9689(5) 0.7482(6) 0.4029(5) 0.124(3) Uani 1 1 d . .
H28 H 1.0283 0.7582 0.3959 0.149 Uiso 1 1 calc R U
C9 C 0.9415(4) 0.3681(5) 0.4011(4) 0.105(2) Uani 1 1 d . .
H9 H 0.9889 0.3949 0.4374 0.126 Uiso 1 1 calc R U
C18 C 0.7817(5) 0.5572(5) 0.0697(5) 0.107(2) Uani 1 1 d . .
H18 H 0.8277 0.5591 0.0402 0.129 Uiso 1 1 calc R U
C11 C 0.3175(5) 0.5798(10) 0.1762(4) 0.140(4) Uani 1 1 d . .
F5 F 0.3057(3) 0.5992(6) 0.1042(3) 0.232(4) Uani 1 1 d . .
F7 F 0.4350(5) 0.8492(5) 0.3483(4) 0.243(4) Uani 1 1 d . .
C17 C 0.6971(6) 0.5875(5) 0.0371(4) 0.116(2) Uani 1 1 d . .
H17 H 0.6854 0.6105 -0.0147 0.140 Uiso 1 1 calc R U

loop_
_atom_site_aniso_label
_atom_site_aniso_U_11
_atom_site_aniso_U_22
_atom_site_aniso_U_33
_atom_site_aniso_U_23
_atom_site_aniso_U_13
_atom_site_aniso_U_12
Dy01 0.03577(9) 0.05887(12) 0.05532(12) 0.00167(10) 0.01129(7) 0.00418(9)
O7 0.0286(12) 0.075(2) 0.0523(15) 0.0052(13) 0.0058(11) 0.0050(12)
O1 0.0412(14) 0.0532(18) 0.0633(17) -0.0106(14) 0.0048(12) 0.0031(12)
O6 0.0587(19) 0.062(2) 0.108(3) 0.0037(19) 0.0272(18) 0.0089(16)
O5 0.0525(17) 0.0506(19) 0.094(2) 0.0013(17) 0.0177(16) -0.0017(14)
N1 0.0303(15) 0.085(3) 0.0527(19) 0.0111(18) 0.0093(14) 0.0078(16)
O4 0.0502(17) 0.123(3) 0.0554(19) 0.0118(19) 0.0138(14) 0.0162(18)
O3 0.0534(17) 0.111(3) 0.0593(19) 0.0168(19) 0.0203(14) 0.0124(18)
O2 0.0417(16) 0.075(2) 0.092(2) -0.0251(19) 0.0114(15) -0.0058(15)
C4 0.047(2) 0.047(2) 0.052(2) 0.0005(19) 0.0083(18) 0.0038(18)
F1 0.142(4) 0.151(4) 0.208(5) -0.049(4) 0.075(4) -0.088(3)
F2 0.098(3) 0.110(3) 0.285(6) -0.106(4) 0.047(3) -0.038(2)
C5 0.047(2) 0.047(2) 0.063(3) 0.002(2) 0.0147(19) 0.0022(18)
C31 0.059(3) 0.097(4) 0.070(3) 0.021(3) 0.016(2) 0.023(3)
C14 0.059(3) 0.067(3) 0.065(3) 0.005(2) 0.025(2) 0.002(2)
F3 0.097(3) 0.166(4) 0.192(5) -0.071(4) -0.035(3) -0.031(3)
C25 0.059(3) 0.062(3) 0.058(3) -0.001(2) 0.013(2) -0.009(2)
C23 0.082(3) 0.050(3) 0.107(4) -0.004(3) 0.046(3) -0.002(2)
C30 0.072(3) 0.066(3) 0.086(4) 0.006(3) 0.006(3) -0.009(3)
C22 0.079(3) 0.057(3) 0.093(4) 0.003(3) 0.043(3) 0.014(3)
C15 0.068(3) 0.050(3) 0.090(4) 0.017(2) 0.029(3) 0.000(2)
C12 0.058(3) 0.105(4) 0.052(3) 0.007(3) 0.009(2) 0.011(3)
C3 0.054(3) 0.060(3) 0.089(3) -0.025(3) 0.018(2) -0.005(2)
C24 0.066(3) 0.054(3) 0.052(2) -0.001(2) 0.018(2) -0.002(2)
C10 0.052(3) 0.094(4) 0.090(4) -0.021(3) 0.017(3) -0.005(3)
C35 0.041(2) 0.100(4) 0.081(3) 0.001(3) 0.008(2) -0.008(2)
C2 0.050(2) 0.068(3) 0.079(3) -0.022(3) 0.012(2) -0.016(2)
C13 0.064(3) 0.115(4) 0.056(3) 0.011(3) 0.020(2) 0.007(3)
C34 0.046(3) 0.157(7) 0.106(5) 0.001(5) 0.000(3) -0.026(4)
C20 0.077(3) 0.071(3) 0.084(3) -0.001(3) 0.038(3) -0.004(3)
C26 0.061(3) 0.080(4) 0.137(5) -0.021(4) 0.036(3) -0.011(3)
F9 0.168(4) 0.130(4) 0.332(8) 0.007(4) 0.169(5) 0.056(3)
C6 0.065(3) 0.069(3) 0.081(3) -0.009(3) 0.026(3) 0.002(2)
C1 0.069(4) 0.102(5) 0.147(6) -0.050(5) 0.033(4) -0.028(4)
C32 0.059(3) 0.150(7) 0.086(4) 0.037(4) 0.013(3) 0.040(4)
F8 0.170(5) 0.080(3) 0.432(11) -0.041(5) 0.110(6) 0.027(3)
C8 0.062(3) 0.104(5) 0.152(6) -0.008(5) 0.050(4) 0.000(3)
F6 0.077(3) 0.460(14) 0.207(6) 0.123(8) -0.027(3) -0.077(6)
C19 0.081(4) 0.084(4) 0.123(5) -0.009(4) 0.056(4) -0.010(3)
C16 0.099(4) 0.103(5) 0.082(4) 0.021(3) 0.039(3) 0.012(4)
C29 0.083(4) 0.090(5) 0.122(5) 0.022(4) -0.001(4) -0.032(4)
F4 0.127(5) 0.392(12) 0.175(6) 0.009(6) -0.007(4) 0.146(7)
C33 0.039(3) 0.201(9) 0.099(5) 0.029(5) -0.001(3) 0.007(4)
C27 0.077(4) 0.116(6) 0.209(9) -0.023(6) 0.059(5) -0.009(4)
C7 0.088(4) 0.082(4) 0.109(5) -0.007(3) 0.055(4) 0.005(3)
C21 0.113(6) 0.070(5) 0.183(8) 0.004(5) 0.076(6) 0.025(4)
C28 0.073(4) 0.123(7) 0.181(8) 0.019(6) 0.036(5) -0.022(4)
C9 0.050(3) 0.130(6) 0.135(6) -0.023(5) 0.017(3) -0.015(3)
C18 0.122(6) 0.095(5) 0.129(6) -0.001(4) 0.086(5) -0.014(4)
C11 0.064(4) 0.282(12) 0.077(5) 0.032(6) 0.023(3) 0.041(6)
F5 0.090(3) 0.520(12) 0.084(3) 0.098(5) 0.009(2) 0.067(5)
F7 0.283(8) 0.236(8) 0.212(6) 0.066(6) 0.050(6) 0.195(7)
C17 0.144(7) 0.125(6) 0.101(5) 0.024(4) 0.074(5) 0.005(5)

loop_
_atom_type_symbol
_atom_type_description
_atom_type_scat_dispersion_real
_atom_type_scat_dispersion_imag
_atom_type_scat_source
C C 0.0033 0.0016 'International Tables Vol C Tables 4.2.6.8 and 6.1.1.4'
H H 0.0000 0.0000 'International Tables Vol C Tables 4.2.6.8 and 6.1.1.4'
Dy Dy -0.1892 4.4098 'International Tables Vol C Tables 4.2.6.8 and 6.1.1.4'
F F 0.0171 0.0103 'International Tables Vol C Tables 4.2.6.8 and 6.1.1.4'
N N 0.0061 0.0033 'International Tables Vol C Tables 4.2.6.8 and 6.1.1.4'
O O 0.0106 0.0060 'International Tables Vol C Tables 4.2.6.8 and 6.1.1.4'

loop_
_geom_angle_atom_site_label_1
_geom_angle_atom_site_label_2
_geom_angle_atom_site_label_3
_geom_angle
_geom_angle_site_symmetry_3
O3 Dy01 O2 91.44(13) .
O3 Dy01 O5 75.84(12) .
O2 Dy01 O5 145.21(10) .
O3 Dy01 O4 71.87(11) .
O2 Dy01 O4 77.81(13) .
O5 Dy01 O4 126.00(12) .
O3 Dy01 O6 101.97(13) .
O2 Dy01 O6 143.82(11) .
O5 Dy01 O6 70.96(11) .
O4 Dy01 O6 74.87(13) .
O3 Dy01 O1 73.84(11) .
O2 Dy01 O1 71.82(10) .
O5 Dy01 O1 73.55(10) .
O4 Dy01 O1 132.94(11) .
O6 Dy01 O1 144.14(11) .
O3 Dy01 O7 147.09(9) .
O2 Dy01 O7 96.30(11) .
O5 Dy01 O7 79.74(10) .
O4 Dy01 O7 141.04(9) .
O6 Dy01 O7 90.38(11) .
O1 Dy01 O7 78.33(9) .
O3 Dy01 O7 149.61(10) 3_666
O2 Dy01 O7 75.19(10) 3_666
O5 Dy01 O7 129.58(10) 3_666
O4 Dy01 O7 78.60(9) 3_666
O6 Dy01 O7 76.52(11) 3_666
O1 Dy01 O7 124.87(10) 3_666
O7 Dy01 O7 62.80(10) 3_666
N1 O7 Dy01 121.9(2) .
N1 O7 Dy01 120.9(2) 3_666
Dy01 O7 Dy01 117.20(10) 3_666
C4 O1 Dy01 131.0(2) .
C22 O6 Dy01 134.6(3) .
C24 O5 Dy01 139.1(3) .
C35 N1 C31 123.2(4) .
C35 N1 O7 118.6(4) .
C31 N1 O7 118.3(4) .
C12 O4 Dy01 133.6(3) .
C14 O3 Dy01 140.4(3) .
C2 O2 Dy01 131.8(3) .
O1 C4 C3 122.5(4) .
O1 C4 C5 117.1(4) .
C3 C4 C5 120.4(4) .
C10 C5 C6 119.1(4) .
C10 C5 C4 119.1(4) .
C6 C5 C4 121.7(4) .
N1 C31 C32 118.3(6) .
N1 C31 H31 120.9 .
C32 C31 H31 120.9 .
O3 C14 C13 122.1(4) .
O3 C14 C15 116.2(4) .
C13 C14 C15 121.7(4) .
C26 C25 C30 118.4(5) .
C26 C25 C24 117.9(4) .
C30 C25 C24 123.6(5) .
C22 C23 C24 122.1(5) .
C22 C23 H23 119.0 .
C24 C23 H23 119.0 .
C25 C30 C29 120.3(6) .
C25 C30 H30 119.8 .
C29 C30 H30 119.8 .
O6 C22 C23 128.6(5) .
O6 C22 C21 112.4(5) .
C23 C22 C21 118.8(5) .
C20 C15 C16 117.6(5) .
C20 C15 C14 119.1(5) .
C16 C15 C14 123.3(5) .
O4 C12 C13 129.4(4) .
O4 C12 C11 113.3(4) .
C13 C12 C11 117.3(5) .
C2 C3 C4 122.3(4) .
C2 C3 H3 118.8 .
C4 C3 H3 118.8 .
O5 C24 C23 122.0(4) .
O5 C24 C25 116.1(4) .
C23 C24 C25 121.8(4) .
C5 C10 C9 119.9(5) .
C5 C10 H10 120.0 .
C9 C10 H10 120.0 .
N1 C35 C34 118.7(6) .
N1 C35 H35 120.6 .
C34 C35 H35 120.6 .
O2 C2 C3 128.5(4) .
O2 C2 C1 112.3(4) .
C3 C2 C1 119.2(5) .
C12 C13 C14 122.6(4) .
C12 C13 H13 118.7 .
C14 C13 H13 118.7 .
C33 C34 C35 119.9(7) .
C33 C34 H34 120.0 .
C35 C34 H34 120.0 .
C15 C20 C19 121.3(6) .
C15 C20 H20 119.4 .
C19 C20 H20 119.4 .
C25 C26 C27 120.9(6) .
C25 C26 H26 119.5 .
C27 C26 H26 119.5 .
C7 C6 C5 120.3(5) .
C7 C6 H6 119.9 .
C5 C6 H6 119.9 .
F2 C1 F3 105.7(6) .
F2 C1 F1 109.6(7) .
F3 C1 F1 104.3(6) .
F2 C1 C2 115.3(5) .
F3 C1 C2 110.4(6) .
F1 C1 C2 110.8(6) .
C33 C32 C31 119.9(6) .
C33 C32 H32 120.1 .
C31 C32 H32 120.1 .
C7 C8 C9 120.1(5) .
C7 C8 H8 120.0 .
C9 C8 H8 120.0 .
C18 C19 C20 119.6(6) .
C18 C19 H19 120.2 .
C20 C19 H19 120.2 .
C17 C16 C15 120.5(6) .
C17 C16 H16 119.7 .
C15 C16 H16 119.7 .
C28 C29 C30 120.5(6) .
C28 C29 H29 119.8 .
C30 C29 H29 119.8 .
C32 C33 C34 120.0(6) .
C32 C33 H33 120.0 .
C34 C33 H33 120.0 .
C28 C27 C26 120.4(7) .
C28 C27 H27 119.8 .
C26 C27 H27 119.8 .
C8 C7 C6 120.5(5) .
C8 C7 H7 119.7 .
C6 C7 H7 119.7 .
F9 C21 F7 106.0(8) .
F9 C21 F8 104.6(7) .
F7 C21 F8 106.4(8) .
F9 C21 C22 113.0(6) .
F7 C21 C22 112.2(7) .
F8 C21 C22 114.0(7) .
C29 C28 C27 119.5(6) .
C29 C28 H28 120.3 .
C27 C28 H28 120.3 .
C8 C9 C10 120.0(6) .
C8 C9 H9 120.0 .
C10 C9 H9 120.0 .
C17 C18 C19 120.4(6) .
C17 C18 H18 119.8 .
C19 C18 H18 119.8 .
F5 C11 F6 109.4(10) .
F5 C11 F4 106.8(10) .
F6 C11 F4 99.3(7) .
F5 C11 C12 117.1(6) .
F6 C11 C12 113.4(9) .
F4 C11 C12 109.1(8) .
C18 C17 C16 120.6(6) .
C18 C17 H17 119.7 .
C16 C17 H17 119.7 .

loop_
_geom_bond_atom_site_label_1
_geom_bond_atom_site_label_2
_geom_bond_distance
_geom_bond_site_symmetry_2
Dy01 O3 2.307(3) .
Dy01 O2 2.310(3) .
Dy01 O5 2.318(3) .
Dy01 O4 2.337(3) .
Dy01 O6 2.343(3) .
Dy01 O1 2.350(3) .
Dy01 O7 2.388(3) .
Dy01 O7 2.415(2) 3_666
O7 N1 1.348(4) .
O7 Dy01 2.415(2) 3_666
O1 C4 1.253(5) .
O6 C22 1.241(6) .
O5 C24 1.248(5) .
N1 C35 1.324(6) .
N1 C31 1.327(6) .
O4 C12 1.252(5) .
O3 C14 1.245(5) .
O2 C2 1.258(5) .
C4 C3 1.405(6) .
C4 C5 1.488(5) .
F1 C1 1.311(8) .
F2 C1 1.291(7) .
C5 C10 1.371(6) .
C5 C6 1.377(6) .
C31 C32 1.392(7) .
C31 H31 0.9300 .
C14 C13 1.401(6) .
C14 C15 1.478(6) .
F3 C1 1.308(9) .
C25 C26 1.358(7) .
C25 C30 1.373(6) .
C25 C24 1.494(6) .
C23 C22 1.372(7) .
C23 C24 1.395(6) .
C23 H23 0.9300 .
C30 C29 1.382(8) .
C30 H30 0.9300 .
C22 C21 1.529(8) .
C15 C20 1.371(7) .
C15 C16 1.394(7) .
C12 C13 1.357(6) .
C12 C11 1.523(8) .
C3 C2 1.364(6) .
C3 H3 0.9300 .
C10 C9 1.384(7) .
C10 H10 0.9300 .
C35 C34 1.383(7) .
C35 H35 0.9300 .
C2 C1 1.531(7) .
C13 H13 0.9300 .
C34 C33 1.349(10) .
C34 H34 0.9300 .
C20 C19 1.394(7) .
C20 H20 0.9300 .
C26 C27 1.372(7) .
C26 H26 0.9300 .
F9 C21 1.264(8) .
C6 C7 1.372(7) .
C6 H6 0.9300 .
C32 C33 1.347(10) .
C32 H32 0.9300 .
F8 C21 1.304(9) .
C8 C7 1.350(8) .
C8 C9 1.366(8) .
C8 H8 0.9300 .
F6 C11 1.249(13) .
C19 C18 1.358(9) .
C19 H19 0.9300 .
C16 C17 1.380(8) .
C16 H16 0.9300 .
C29 C28 1.345(9) .
C29 H29 0.9300 .
F4 C11 1.309(12) .
C33 H33 0.9300 .
C27 C28 1.361(10) .
C27 H27 0.9300 .
C7 H7 0.9300 .
C21 F7 1.271(10) .
C28 H28 0.9300 .
C9 H9 0.9300 .
C18 C17 1.352(9) .
C18 H18 0.9300 .
C11 F5 1.242(7) .
C17 H17 0.9300 .
